data_7109485
loop_
_publ_author_name
'Yizhu Liu'
'Tobias Harlang'
'Sophie E. Canton'
'Pavel Chabera'
'Karina Suarez-Alcantara'
'Andre Fleckhaus'
'Dimali A. Vithanage'
'Erik Goransson'
'Alice Corani'
'Reiner Lomoth'
'Villy Sundstrom'
'Kenneth Warnmark'

_publ_section_title
;
 Towards longer-lived metal-to-ligand charge transfer states of iron(II)
 complexes: an N-heterocyclic carbene approach
;
_journal_name_full Chem.Commun.
_journal_page_first 6412
_journal_paper_doi 10.1039/c3cc43833c
_journal_volume 49
_journal_year 2013
_chemical_formula_moiety '2(C26 H26 Fe N10), 4(F6 P), 0.22(C2), 0.4(N), 0.38(C)'
_chemical_formula_sum 'C52.82 H52 F24 Fe2 N20.4 P4'
_chemical_formula_weight 1664.73
_chemical_name_systematic
;
?
;
_space_group_IT_number 14
_symmetry_cell_setting monoclinic
_symmetry_space_group_name_Hall '-P 2yn'
_symmetry_space_group_name_H-M 'P 1 21/n 1'
_atom_sites_solution_hydrogens geom
_atom_sites_solution_primary direct
_atom_sites_solution_secondary difmap
_audit_creation_method SHELXL-97
_cell_angle_alpha 90.00
_cell_angle_beta 98.996(3)
_cell_angle_gamma 90.00
_cell_formula_units_Z 4
_cell_length_a 20.2230(6)
_cell_length_b 11.5332(3)
_cell_length_c 29.2642(8)
_cell_measurement_reflns_used 28857
_cell_measurement_temperature 293(2)
_cell_measurement_theta_max 28.9007
_cell_measurement_theta_min 2.4815
_cell_volume 6741.5(3)
_computing_cell_refinement
;
CrysAlisPro, Agilent Technologies,
Version 1.171.35.19 (release 27-10-2011 CrysAlis171 .NET)
(compiled Oct 27 2011,15:02:11)
;
_computing_data_collection
;
CrysAlisPro, Agilent Technologies,
Version 1.171.35.19 (release 27-10-2011 CrysAlis171 .NET)
(compiled Oct 27 2011,15:02:11)
;
_computing_data_reduction
;
CrysAlisPro, Agilent Technologies,
Version 1.171.35.19 (release 27-10-2011 CrysAlis171 .NET)
(compiled Oct 27 2011,15:02:11)
;
_computing_molecular_graphics 'DIAMOND (Brandenburg, 1999)'
_computing_structure_refinement 'Bruker SHELXTL (Sheldrick, 2008) and WinGX (Farrugia, 1999)'
_computing_structure_solution 'Bruker SHELXTL (Sheldrick, 2008) and WinGX (Farrugia, 1999)'
_diffrn_ambient_temperature 293(2)
_diffrn_detector_area_resol_mean 16.1829
_diffrn_measured_fraction_theta_full 0.989
_diffrn_measured_fraction_theta_max 0.939
_diffrn_measurement_device_type 'Xcalibur, Sapphire3'
_diffrn_measurement_method '\w scans'
_diffrn_radiation_monochromator graphite
_diffrn_radiation_source 'Enhance (Mo) X-ray Source'
_diffrn_radiation_type MoK\a
_diffrn_radiation_wavelength 0.71073
_diffrn_reflns_av_R_equivalents 0.0558
_diffrn_reflns_av_sigmaI/netI 0.0374
_diffrn_reflns_limit_h_max 27
_diffrn_reflns_limit_h_min -26
_diffrn_reflns_limit_k_max 15
_diffrn_reflns_limit_k_min -15
_diffrn_reflns_limit_l_max 39
_diffrn_reflns_limit_l_min -39
_diffrn_reflns_number 148320
_diffrn_reflns_theta_full 28.00
_diffrn_reflns_theta_max 28.94
_diffrn_reflns_theta_min 2.49
_exptl_absorpt_coefficient_mu 0.647
_exptl_absorpt_correction_T_max 1.00000
_exptl_absorpt_correction_T_min 0.66018
_exptl_absorpt_correction_type multi-scan
_exptl_absorpt_process_details
;
CrysAlisPro, Agilent Technologies,
Version 1.171.35.19 (release 27-10-2011 CrysAlis171 .NET)
(compiled Oct 27 2011,15:02:11)
Empirical absorption correction using spherical harmonics,
implemented in SCALE3 ABSPACK scaling algorithm.
;
_exptl_crystal_colour red
_exptl_crystal_density_diffrn 1.640
_exptl_crystal_density_method 'not measured'
_exptl_crystal_description needles
_exptl_crystal_F_000 3360
_exptl_crystal_size_max 0.5
_exptl_crystal_size_mid 0.3
_exptl_crystal_size_min 0.08
_refine_diff_density_max 0.711
_refine_diff_density_min -0.393
_refine_diff_density_rms 0.092
_refine_ls_extinction_method none
_refine_ls_goodness_of_fit_ref 1.056
_refine_ls_hydrogen_treatment constr
_refine_ls_matrix_type full
_refine_ls_number_parameters 949
_refine_ls_number_reflns 16747
_refine_ls_number_restraints 0
_refine_ls_restrained_S_all 1.056
_refine_ls_R_factor_all 0.1034
_refine_ls_R_factor_gt 0.0680
_refine_ls_shift/su_max 0.001
_refine_ls_shift/su_mean 0.000
_refine_ls_structure_factor_coef Fsqd
_refine_ls_weighting_details 'calc w=1/[\s^2^(Fo^2^)+(0.0663P)^2^+8.2577P] where P=(Fo^2^+2Fc^2^)/3'
_refine_ls_weighting_scheme calc
_refine_ls_wR_factor_gt 0.1555
_refine_ls_wR_factor_ref 0.1727
_reflns_number_gt 11589
_reflns_number_total 16747
_reflns_threshold_expression >2sigma(I)
_cod_data_source_file c3cc43833c.txt
_cod_data_source_block FeCAB2b
_cod_original_sg_symbol_H-M 'P 21/n'
_cod_original_formula_sum 'C52.82 H52 F24 Fe2 N20.40 P4'
_cod_database_code 7109485

loop_
_symmetry_equiv_pos_as_xyz
'x, y, z'
'-x+1/2, y+1/2, -z+1/2'
'-x, -y, -z'
'x-1/2, -y-1/2, z-1/2'

loop_
_atom_site_label
_atom_site_type_symbol
_atom_site_fract_x
_atom_site_fract_y
_atom_site_fract_z
_atom_site_U_iso_or_equiv
_atom_site_adp_type
_atom_site_occupancy
_atom_site_symmetry_multiplicity
_atom_site_calc_flag
_atom_site_refinement_flags
Fe1 Fe 0.94544(2) 0.11204(4) 0.197795(15) 0.03542(12) Uani 1 1 d .
Fe2 Fe 0.20296(2) 0.33078(4) 0.439218(15) 0.03785(12) Uani 1 1 d .
P1 P 0.86253(5) 0.61033(10) 0.30183(4) 0.0572(3) Uani 1 1 d .
P2 P 0.85698(6) 0.20103(12) 0.44335(4) 0.0679(3) Uani 1 1 d .
P3 P 0.52066(5) 0.19141(10) 0.43074(4) 0.0562(3) Uani 1 1 d .
P4 P 0.28369(6) 0.83059(9) 0.32984(4) 0.0575(3) Uani 1 1 d .
F1 F 0.92768(14) 0.6896(3) 0.31653(11) 0.0991(10) Uani 1 1 d .
F2 F 0.81692(14) 0.7117(2) 0.31754(10) 0.0798(7) Uani 1 1 d .
F3 F 0.87296(16) 0.5580(2) 0.35296(9) 0.0872(8) Uani 1 1 d .
F4 F 0.85288(14) 0.6634(3) 0.25126(9) 0.1044(11) Uani 1 1 d .
F5 F 0.90804(17) 0.5085(3) 0.28670(12) 0.1160(12) Uani 1 1 d .
F6 F 0.79681(14) 0.5330(2) 0.28808(10) 0.0823(8) Uani 1 1 d .
F7 F 0.92645(17) 0.2504(3) 0.46843(13) 0.1242(13) Uani 1 1 d .
F8 F 0.86094(16) 0.2817(3) 0.40001(11) 0.0973(9) Uani 1 1 d .
F9 F 0.89490(19) 0.1026(3) 0.41977(12) 0.1137(11) Uani 1 1 d .
F10 F 0.81880(19) 0.3019(3) 0.46487(12) 0.1216(12) Uani 1 1 d .
F11 F 0.85246(19) 0.1180(3) 0.48610(11) 0.1209(12) Uani 1 1 d .
F12 F 0.78731(16) 0.1503(3) 0.41727(11) 0.1068(11) Uani 1 1 d .
F13 F 0.5047(2) 0.1565(5) 0.37863(12) 0.1598(18) Uani 1 1 d .
F14 F 0.50735(19) 0.0630(3) 0.44379(15) 0.1227(13) Uani 1 1 d .
F15 F 0.44485(15) 0.2272(3) 0.42989(15) 0.1187(12) Uani 1 1 d .
F16 F 0.53729(15) 0.3201(3) 0.41605(13) 0.1054(11) Uani 1 1 d .
F17 F 0.59733(14) 0.1597(3) 0.43054(12) 0.0996(10) Uani 1 1 d .
F18 F 0.5399(2) 0.2247(3) 0.48264(10) 0.1232(13) Uani 1 1 d .
F19 F 0.21718(15) 0.7549(3) 0.31669(14) 0.1195(13) Uani 1 1 d .
F20 F 0.32727(17) 0.7264(3) 0.31517(12) 0.1021(10) Uani 1 1 d .
F21 F 0.29337(17) 0.7803(3) 0.38003(10) 0.1137(12) Uani 1 1 d .
F22 F 0.2729(2) 0.8806(3) 0.27912(10) 0.1274(14) Uani 1 1 d .
F23 F 0.24037(17) 0.9359(3) 0.34449(12) 0.1110(11) Uani 1 1 d .
F24 F 0.34953(16) 0.9061(3) 0.34241(12) 0.1032(10) Uani 1 1 d .
N1 N 1.03504(14) 0.1136(3) 0.11891(10) 0.0462(7) Uani 1 1 d .
N2 N 0.96419(14) 0.2512(3) 0.12166(9) 0.0452(7) Uani 1 1 d .
N3 N 0.90133(13) 0.2551(2) 0.17843(9) 0.0386(6) Uani 1 1 d .
N4 N 0.85006(14) 0.2327(3) 0.24019(10) 0.0445(6) Uani 1 1 d .
N5 N 0.87113(15) 0.0833(3) 0.28409(10) 0.0483(7) Uani 1 1 d .
N6 N 0.82354(14) -0.0093(3) 0.13646(10) 0.0536(8) Uani 1 1 d .
N7 N 0.89965(16) -0.1155(3) 0.17562(11) 0.0518(7) Uani 1 1 d .
N8 N 0.98833(14) -0.0324(2) 0.21831(10) 0.0436(6) Uani 1 1 d .
N9 N 1.06787(14) 0.0806(3) 0.25741(10) 0.0527(8) Uani 1 1 d .
N10 N 1.05969(16) 0.2658(3) 0.25280(11) 0.0579(8) Uani 1 1 d .
N11 N 0.25967(13) 0.3674(2) 0.34621(9) 0.0406(6) Uani 1 1 d .
N12 N 0.29091(13) 0.2184(2) 0.38772(9) 0.0413(6) Uani 1 1 d .
N13 N 0.25363(14) 0.1907(2) 0.45518(9) 0.0404(6) Uani 1 1 d .
N14 N 0.20373(17) 0.1906(3) 0.51825(10) 0.0546(8) Uani 1 1 d .
N15 N 0.13423(17) 0.3261(3) 0.52874(11) 0.0592(8) Uani 1 1 d .
N16 N 0.08889(18) 0.1624(4) 0.39414(12) 0.0709(11) Uani 1 1 d .
N17 N 0.07287(15) 0.3472(4) 0.38883(11) 0.0642(10) Uani 1 1 d .
N18 N 0.15275(14) 0.4704(3) 0.42205(10) 0.0476(7) Uani 1 1 d .
N19 N 0.24230(16) 0.5622(3) 0.45935(11) 0.0524(7) Uani 1 1 d .
N20 N 0.32663(15) 0.4645(3) 0.49331(11) 0.0542(8) Uani 1 1 d .
N21 N 0.9945(7) 0.8919(14) 0.4164(11) 0.105(8) Uani 0.40(3) 1 d P
C1 C 0.98747(16) 0.1483(3) 0.14328(11) 0.0408(7) Uani 1 1 d .
C2 C 1.04205(19) 0.1917(4) 0.08355(13) 0.0566(10) Uani 1 1 d .
H2 H 1.0721 0.1848 0.0627 0.068 Uiso 1 1 calc R
C3 C 0.99853(19) 0.2774(4) 0.08477(13) 0.0549(9) Uani 1 1 d .
H3 H 0.9921 0.3415 0.0653 0.066 Uiso 1 1 calc R
C4 C 0.91489(17) 0.3113(3) 0.14017(12) 0.0439(8) Uani 1 1 d .
C5 C 0.8824(2) 0.4129(3) 0.12398(13) 0.0554(9) Uani 1 1 d .
H5 H 0.8924 0.4498 0.0976 0.066 Uiso 1 1 calc R
C6 C 0.8345(2) 0.4576(3) 0.14857(15) 0.0628(11) Uani 1 1 d .
H6 H 0.8114 0.5247 0.1382 0.075 Uiso 1 1 calc R
C7 C 0.8210(2) 0.4034(3) 0.18813(14) 0.0565(9) Uani 1 1 d .
H7 H 0.7897 0.4340 0.2050 0.068 Uiso 1 1 calc R
C8 C 0.85532(17) 0.3021(3) 0.20200(12) 0.0444(8) Uani 1 1 d .
C9 C 0.8116(2) 0.2451(4) 0.27565(14) 0.0591(10) Uani 1 1 d .
H9 H 0.7830 0.3060 0.2798 0.071 Uiso 1 1 calc R
C10 C 0.8242(2) 0.1521(4) 0.30217(14) 0.0601(10) Uani 1 1 d .
H10 H 0.8052 0.1353 0.3283 0.072 Uiso 1 1 calc R
C11 C 0.88794(16) 0.1315(3) 0.24552(11) 0.0405(7) Uani 1 1 d .
C12 C 1.0773(2) 0.0104(4) 0.12993(15) 0.0615(10) Uani 1 1 d .
H12A H 1.1074 0.0028 0.1078 0.092 Uiso 1 1 calc R
H12B H 1.0495 -0.0574 0.1288 0.092 Uiso 1 1 calc R
H12C H 1.1026 0.0183 0.1604 0.092 Uiso 1 1 calc R
C13 C 0.8938(2) -0.0312(4) 0.30267(14) 0.0646(11) Uani 1 1 d .
H13A H 0.8753 -0.0463 0.3303 0.097 Uiso 1 1 calc R
H13B H 0.9418 -0.0319 0.3097 0.097 Uiso 1 1 calc R
H13C H 0.8792 -0.0899 0.2801 0.097 Uiso 1 1 calc R
C14 C 0.88193(17) -0.0005(3) 0.16515(11) 0.0445(8) Uani 1 1 d .
C15 C 0.8047(2) -0.1256(5) 0.12932(17) 0.0769(14) Uani 1 1 d .
H15 H 0.7662 -0.1522 0.1107 0.092 Uiso 1 1 calc R
C16 C 0.8516(3) -0.1916(4) 0.15377(18) 0.0751(13) Uani 1 1 d .
H16 H 0.8521 -0.2721 0.1558 0.090 Uiso 1 1 calc R
C17 C 0.95969(19) -0.1352(3) 0.20507(14) 0.0514(9) Uani 1 1 d .
C18 C 0.9883(2) -0.2407(4) 0.22011(18) 0.0710(13) Uani 1 1 d .
H18 H 0.9679 -0.3106 0.2102 0.085 Uiso 1 1 calc R
C19 C 1.0475(3) -0.2383(5) 0.2499(2) 0.0853(16) Uani 1 1 d .
H19 H 1.0676 -0.3078 0.2606 0.102 Uiso 1 1 calc R
C20 C 1.0782(2) -0.1349(5) 0.26457(16) 0.0716(13) Uani 1 1 d .
H20 H 1.1183 -0.1337 0.2850 0.086 Uiso 1 1 calc R
C21 C 1.04725(18) -0.0333(4) 0.24783(13) 0.0511(9) Uani 1 1 d .
C22 C 1.02633(17) 0.1687(3) 0.23794(11) 0.0440(8) Uani 1 1 d .
C23 C 1.1259(2) 0.1246(5) 0.28338(14) 0.0727(13) Uani 1 1 d .
H23 H 1.1612 0.0823 0.2995 0.087 Uiso 1 1 calc R
C24 C 1.1208(2) 0.2387(6) 0.28049(15) 0.0778(14) Uani 1 1 d .
H24 H 1.1522 0.2918 0.2944 0.093 Uiso 1 1 calc R
C25 C 0.7835(2) 0.0879(4) 0.11522(14) 0.0704(12) Uani 1 1 d .
H25A H 0.7445 0.0587 0.0956 0.106 Uiso 1 1 calc R
H25B H 0.8097 0.1332 0.0972 0.106 Uiso 1 1 calc R
H25C H 0.7699 0.1356 0.1390 0.106 Uiso 1 1 calc R
C26 C 1.0368(2) 0.3843(4) 0.24028(18) 0.0782(14) Uani 1 1 d .
H26A H 1.0689 0.4390 0.2553 0.117 Uiso 1 1 calc R
H26B H 0.9943 0.3974 0.2500 0.117 Uiso 1 1 calc R
H26C H 1.0324 0.3939 0.2074 0.117 Uiso 1 1 calc R
C27 C 0.25078(15) 0.3157(3) 0.38621(10) 0.0371(7) Uani 1 1 d .
C28 C 0.30286(19) 0.3026(3) 0.32338(13) 0.0521(9) Uani 1 1 d .
H28 H 0.3157 0.3211 0.2951 0.062 Uiso 1 1 calc R
C29 C 0.32266(19) 0.2096(3) 0.34909(12) 0.0507(9) Uani 1 1 d .
H29 H 0.3516 0.1514 0.3425 0.061 Uiso 1 1 calc R
C30 C 0.29437(17) 0.1473(3) 0.42693(11) 0.0422(7) Uani 1 1 d .
C31 C 0.33268(19) 0.0487(3) 0.43740(13) 0.0526(9) Uani 1 1 d .
H31 H 0.3610 0.0217 0.4176 0.063 Uiso 1 1 calc R
C32 C 0.3276(2) -0.0086(3) 0.47836(14) 0.0595(10) Uani 1 1 d .
H32 H 0.3529 -0.0750 0.4863 0.071 Uiso 1 1 calc R
C33 C 0.2847(2) 0.0325(3) 0.50770(14) 0.0597(10) Uani 1 1 d .
H33 H 0.2804 -0.0059 0.5350 0.072 Uiso 1 1 calc R
C34 C 0.24888(19) 0.1328(3) 0.49468(12) 0.0477(8) Uani 1 1 d .
C35 C 0.17493(18) 0.2911(3) 0.49867(12) 0.0488(8) Uani 1 1 d .
C36 C 0.1813(3) 0.1648(4) 0.55990(14) 0.0724(13) Uani 1 1 d .
H36 H 0.1935 0.1017 0.5792 0.087 Uiso 1 1 calc R
C37 C 0.1388(3) 0.2494(4) 0.56625(15) 0.0771(14) Uani 1 1 d .
H37 H 0.1159 0.2563 0.5913 0.092 Uiso 1 1 calc R
C38 C 0.2318(2) 0.4812(3) 0.33009(13) 0.0538(9) Uani 1 1 d .
H38A H 0.2450 0.4992 0.3008 0.081 Uiso 1 1 calc R
H38B H 0.2485 0.5397 0.3522 0.081 Uiso 1 1 calc R
H38C H 0.1838 0.4785 0.3268 0.081 Uiso 1 1 calc R
C39 C 0.0912(3) 0.4284(5) 0.52316(18) 0.0865(15) Uani 1 1 d .
H39A H 0.0675 0.4344 0.5490 0.130 Uiso 1 1 calc R
H39B H 0.0598 0.4216 0.4951 0.130 Uiso 1 1 calc R
H39C H 0.1182 0.4964 0.5217 0.130 Uiso 1 1 calc R
C40 C 0.12030(17) 0.2635(4) 0.40585(12) 0.0508(9) Uani 1 1 d .
C41 C 0.0239(3) 0.1820(7) 0.37045(18) 0.097(2) Uani 1 1 d .
H41 H -0.0066 0.1248 0.3589 0.116 Uiso 1 1 calc R
C42 C 0.0132(2) 0.2956(7) 0.36729(18) 0.0928(19) Uani 1 1 d .
H42 H -0.0257 0.3330 0.3537 0.111 Uiso 1 1 calc R
C43 C 0.09045(19) 0.4629(4) 0.39637(14) 0.0622(11) Uani 1 1 d .
C44 C 0.0535(3) 0.5609(6) 0.38201(18) 0.0932(18) Uani 1 1 d .
H44 H 0.0107 0.5552 0.3650 0.112 Uiso 1 1 calc R
C45 C 0.0823(3) 0.6678(6) 0.3939(2) 0.102(2) Uani 1 1 d .
H45 H 0.0586 0.7348 0.3841 0.122 Uiso 1 1 calc R
C46 C 0.1455(3) 0.6781(4) 0.41982(18) 0.0843(15) Uani 1 1 d .
H46 H 0.1644 0.7501 0.4279 0.101 Uiso 1 1 calc R
C47 C 0.1790(2) 0.5760(3) 0.43313(13) 0.0546(9) Uani 1 1 d .
C48 C 0.26616(17) 0.4495(3) 0.46736(11) 0.0434(8) Uani 1 1 d .
C49 C 0.2889(3) 0.6428(4) 0.48047(17) 0.0732(13) Uani 1 1 d .
H49 H 0.2846 0.7231 0.4800 0.088 Uiso 1 1 calc R
C50 C 0.3407(2) 0.5817(4) 0.50131(16) 0.0702(13) Uani 1 1 d .
H50 H 0.3796 0.6118 0.5183 0.084 Uiso 1 1 calc R
C51 C 0.1186(3) 0.0483(5) 0.4043(2) 0.102(2) Uani 1 1 d .
H51A H 0.0868 -0.0105 0.3927 0.153 Uiso 1 1 calc R
H51B H 0.1309 0.0395 0.4371 0.153 Uiso 1 1 calc R
H51C H 0.1578 0.0408 0.3897 0.153 Uiso 1 1 calc R
C52 C 0.3733(2) 0.3710(5) 0.50997(16) 0.0757(13) Uani 1 1 d .
H52A H 0.4130 0.4034 0.5277 0.113 Uiso 1 1 calc R
H52B H 0.3851 0.3291 0.4840 0.113 Uiso 1 1 calc R
H52C H 0.3525 0.3192 0.5291 0.113 Uiso 1 1 calc R
C53 C 0.9902(7) 0.9201(19) 0.4497(13) 0.098(12) Uani 0.39(4) 1 d P
C54 C 0.9819(11) 0.9562(19) 0.4997(11) 0.147(12) Uani 0.43(2) 1 d P

loop_
_atom_site_aniso_label
_atom_site_aniso_U_11
_atom_site_aniso_U_22
_atom_site_aniso_U_33
_atom_site_aniso_U_23
_atom_site_aniso_U_13
_atom_site_aniso_U_12
Fe1 0.0326(2) 0.0400(2) 0.0331(2) 0.00016(19) 0.00325(17) -0.00148(18)
Fe2 0.0340(2) 0.0448(3) 0.0341(2) -0.0023(2) 0.00319(18) -0.00446(19)
P1 0.0554(6) 0.0667(7) 0.0496(5) 0.0043(5) 0.0089(5) 0.0082(5)
P2 0.0655(7) 0.0767(8) 0.0622(7) 0.0004(6) 0.0123(5) -0.0007(6)
P3 0.0559(6) 0.0591(6) 0.0519(6) -0.0068(5) 0.0031(5) -0.0053(5)
P4 0.0633(6) 0.0542(6) 0.0518(6) 0.0027(5) -0.0009(5) 0.0091(5)
F1 0.0676(18) 0.111(2) 0.112(2) 0.0242(19) -0.0063(16) -0.0154(16)
F2 0.0822(18) 0.0637(15) 0.095(2) 0.0004(14) 0.0195(15) 0.0126(13)
F3 0.121(2) 0.0813(18) 0.0574(15) 0.0165(13) 0.0085(15) 0.0123(17)
F4 0.0769(19) 0.175(3) 0.0627(16) 0.0380(19) 0.0141(14) 0.000(2)
F5 0.099(2) 0.140(3) 0.110(2) -0.028(2) 0.0179(19) 0.052(2)
F6 0.0780(17) 0.0762(17) 0.0924(19) -0.0137(15) 0.0126(14) -0.0098(14)
F7 0.092(2) 0.137(3) 0.131(3) 0.001(2) -0.025(2) -0.013(2)
F8 0.108(2) 0.094(2) 0.092(2) 0.0211(17) 0.0250(18) -0.0066(18)
F9 0.135(3) 0.099(2) 0.111(3) 0.000(2) 0.030(2) 0.030(2)
F10 0.122(3) 0.143(3) 0.103(2) -0.025(2) 0.028(2) 0.038(2)
F11 0.127(3) 0.153(3) 0.080(2) 0.043(2) 0.0089(19) -0.017(2)
F12 0.090(2) 0.134(3) 0.090(2) 0.021(2) -0.0029(17) -0.036(2)
F13 0.178(4) 0.217(5) 0.069(2) -0.043(3) -0.025(2) 0.006(4)
F14 0.129(3) 0.0653(18) 0.180(4) -0.003(2) 0.042(3) -0.0312(19)
F15 0.0638(18) 0.108(2) 0.189(4) -0.019(2) 0.033(2) -0.0090(17)
F16 0.080(2) 0.080(2) 0.152(3) 0.041(2) 0.0073(19) 0.0042(16)
F17 0.0721(18) 0.102(2) 0.127(3) 0.0206(19) 0.0242(17) 0.0169(16)
F18 0.167(3) 0.144(3) 0.0602(17) -0.0307(19) 0.0205(19) -0.035(3)
F19 0.080(2) 0.085(2) 0.175(3) 0.006(2) -0.035(2) -0.0031(16)
F20 0.112(2) 0.082(2) 0.114(2) -0.0100(18) 0.0250(19) 0.0271(18)
F21 0.103(2) 0.164(3) 0.0742(19) 0.049(2) 0.0139(17) 0.025(2)
F22 0.211(4) 0.104(2) 0.0575(17) 0.0179(17) -0.010(2) 0.012(3)
F23 0.109(2) 0.098(2) 0.121(3) -0.025(2) 0.002(2) 0.0452(19)
F24 0.089(2) 0.097(2) 0.123(3) -0.0152(19) 0.0135(18) -0.0204(18)
N1 0.0367(14) 0.0589(18) 0.0443(15) -0.0056(14) 0.0107(12) -0.0044(13)
N2 0.0488(16) 0.0524(17) 0.0338(14) 0.0061(13) 0.0048(12) -0.0031(13)
N3 0.0355(14) 0.0454(15) 0.0341(13) -0.0018(12) 0.0027(11) -0.0034(11)
N4 0.0451(16) 0.0486(16) 0.0413(15) -0.0049(13) 0.0111(12) -0.0004(13)
N5 0.0526(17) 0.0564(18) 0.0371(15) -0.0022(13) 0.0108(13) -0.0125(14)
N6 0.0377(15) 0.076(2) 0.0468(17) -0.0178(16) 0.0063(13) -0.0098(15)
N7 0.0530(18) 0.0466(17) 0.0588(19) -0.0088(15) 0.0179(15) -0.0085(14)
N8 0.0392(15) 0.0476(16) 0.0451(15) 0.0063(13) 0.0099(12) 0.0025(12)
N9 0.0362(15) 0.080(2) 0.0401(16) 0.0091(15) -0.0014(12) -0.0008(15)
N10 0.0471(18) 0.073(2) 0.0530(18) -0.0138(16) 0.0071(14) -0.0206(16)
N11 0.0395(15) 0.0444(15) 0.0367(14) 0.0011(12) 0.0026(11) -0.0054(12)
N12 0.0405(15) 0.0452(15) 0.0380(14) 0.0018(12) 0.0056(11) 0.0014(12)
N13 0.0423(15) 0.0412(15) 0.0367(14) -0.0006(12) 0.0029(11) -0.0068(12)
N14 0.069(2) 0.0552(19) 0.0404(16) 0.0018(14) 0.0116(15) -0.0145(16)
N15 0.064(2) 0.069(2) 0.0493(18) -0.0125(16) 0.0236(16) -0.0141(17)
N16 0.064(2) 0.093(3) 0.056(2) -0.013(2) 0.0099(17) -0.041(2)
N17 0.0301(15) 0.106(3) 0.0547(19) -0.0116(19) 0.0013(13) -0.0046(17)
N18 0.0384(15) 0.0635(19) 0.0412(15) -0.0012(14) 0.0071(12) 0.0067(14)
N19 0.062(2) 0.0459(17) 0.0511(18) -0.0073(14) 0.0130(15) -0.0067(15)
N20 0.0445(17) 0.070(2) 0.0473(17) -0.0088(15) 0.0052(13) -0.0154(15)
N21 0.081(9) 0.105(10) 0.138(19) -0.010(10) 0.044(9) -0.005(7)
C1 0.0358(16) 0.0485(18) 0.0360(16) -0.0033(14) -0.0007(13) -0.0052(14)
C2 0.050(2) 0.079(3) 0.045(2) 0.0003(19) 0.0173(17) -0.012(2)
C3 0.055(2) 0.066(2) 0.046(2) 0.0114(18) 0.0132(17) -0.0111(19)
C4 0.0438(18) 0.0453(19) 0.0408(17) 0.0021(15) 0.0007(14) -0.0022(15)
C5 0.063(2) 0.050(2) 0.051(2) 0.0108(17) 0.0015(18) -0.0006(18)
C6 0.068(3) 0.046(2) 0.069(3) 0.0052(19) -0.007(2) 0.0124(19)
C7 0.055(2) 0.052(2) 0.060(2) -0.0091(19) 0.0037(18) 0.0129(18)
C8 0.0415(18) 0.0459(18) 0.0445(18) -0.0088(15) 0.0031(14) -0.0007(15)
C9 0.060(2) 0.069(3) 0.053(2) -0.013(2) 0.0235(19) 0.000(2)
C10 0.064(2) 0.073(3) 0.049(2) -0.011(2) 0.0248(19) -0.014(2)
C11 0.0377(17) 0.0481(18) 0.0343(16) -0.0048(14) 0.0014(13) -0.0105(14)
C12 0.050(2) 0.067(3) 0.070(3) -0.007(2) 0.0188(19) 0.0060(19)
C13 0.081(3) 0.060(2) 0.055(2) 0.007(2) 0.018(2) -0.010(2)
C14 0.0390(18) 0.056(2) 0.0409(17) -0.0087(16) 0.0127(14) -0.0069(15)
C15 0.064(3) 0.091(4) 0.077(3) -0.034(3) 0.015(2) -0.035(3)
C16 0.079(3) 0.063(3) 0.088(3) -0.027(3) 0.028(3) -0.026(2)
C17 0.051(2) 0.047(2) 0.061(2) 0.0037(17) 0.0221(18) 0.0020(16)
C18 0.080(3) 0.050(2) 0.092(3) 0.013(2) 0.039(3) 0.010(2)
C19 0.080(3) 0.073(3) 0.108(4) 0.036(3) 0.033(3) 0.033(3)
C20 0.053(2) 0.092(3) 0.071(3) 0.037(3) 0.016(2) 0.027(2)
C21 0.0394(18) 0.067(2) 0.048(2) 0.0168(18) 0.0103(15) 0.0088(17)
C22 0.0377(17) 0.060(2) 0.0348(16) 0.0005(15) 0.0059(13) -0.0050(16)
C23 0.041(2) 0.123(4) 0.050(2) 0.011(3) -0.0047(17) -0.007(2)
C24 0.049(2) 0.124(5) 0.056(3) -0.012(3) -0.0061(19) -0.029(3)
C25 0.045(2) 0.111(4) 0.052(2) -0.003(2) -0.0026(18) -0.001(2)
C26 0.079(3) 0.063(3) 0.091(3) -0.020(3) 0.007(3) -0.023(2)
C27 0.0309(15) 0.0436(17) 0.0345(15) -0.0005(13) -0.0018(12) -0.0092(13)
C28 0.052(2) 0.064(2) 0.0425(19) -0.0014(17) 0.0129(16) -0.0043(18)
C29 0.052(2) 0.056(2) 0.046(2) -0.0018(17) 0.0119(16) 0.0028(17)
C30 0.0425(18) 0.0444(18) 0.0376(17) 0.0012(14) -0.0003(14) -0.0024(14)
C31 0.052(2) 0.049(2) 0.054(2) -0.0035(17) 0.0011(17) 0.0039(17)
C32 0.067(3) 0.047(2) 0.060(2) 0.0058(18) -0.007(2) 0.0060(18)
C33 0.076(3) 0.051(2) 0.048(2) 0.0121(18) -0.0020(19) -0.008(2)
C34 0.060(2) 0.0460(19) 0.0367(17) 0.0028(15) 0.0046(16) -0.0108(16)
C35 0.050(2) 0.056(2) 0.0398(18) -0.0091(16) 0.0062(15) -0.0155(17)
C36 0.106(4) 0.068(3) 0.048(2) 0.002(2) 0.024(2) -0.019(3)
C37 0.106(4) 0.084(3) 0.049(2) -0.005(2) 0.036(2) -0.017(3)
C38 0.061(2) 0.047(2) 0.052(2) 0.0073(17) 0.0049(18) -0.0049(17)
C39 0.095(4) 0.096(4) 0.078(3) -0.007(3) 0.044(3) 0.013(3)
C40 0.0380(18) 0.076(3) 0.0389(18) -0.0073(18) 0.0085(14) -0.0138(18)
C41 0.056(3) 0.158(6) 0.076(3) -0.027(4) 0.008(2) -0.056(4)
C42 0.036(2) 0.166(6) 0.073(3) -0.026(4) 0.001(2) -0.016(3)
C43 0.043(2) 0.093(3) 0.050(2) -0.001(2) 0.0054(17) 0.019(2)
C44 0.067(3) 0.132(5) 0.076(3) 0.002(3) -0.004(2) 0.049(3)
C45 0.117(5) 0.096(4) 0.089(4) 0.014(3) 0.008(4) 0.064(4)
C46 0.115(4) 0.065(3) 0.076(3) 0.005(2) 0.023(3) 0.031(3)
C47 0.068(3) 0.049(2) 0.048(2) -0.0001(17) 0.0135(18) 0.0111(18)
C48 0.0429(18) 0.054(2) 0.0347(16) -0.0038(15) 0.0090(14) -0.0087(15)
C49 0.093(4) 0.058(3) 0.075(3) -0.024(2) 0.032(3) -0.031(3)
C50 0.062(3) 0.084(3) 0.066(3) -0.022(2) 0.013(2) -0.035(2)
C51 0.135(5) 0.084(4) 0.086(4) -0.010(3) 0.010(3) -0.061(4)
C52 0.044(2) 0.115(4) 0.064(3) -0.006(3) -0.0064(19) 0.003(2)
C53 0.053(8) 0.112(14) 0.13(3) 0.024(14) 0.011(9) 0.036(8)
C54 0.12(2) 0.17(3) 0.142(19) 0.01(2) 0.008(16) 0.052(15)

loop_
_atom_type_symbol
_atom_type_description
_atom_type_scat_dispersion_real
_atom_type_scat_dispersion_imag
_atom_type_scat_source
C C 0.0033 0.0016 'International Tables Vol C Tables 4.2.6.8 and 6.1.1.4'
H H 0.0000 0.0000 'International Tables Vol C Tables 4.2.6.8 and 6.1.1.4'
N N 0.0061 0.0033 'International Tables Vol C Tables 4.2.6.8 and 6.1.1.4'
F F 0.0171 0.0103 'International Tables Vol C Tables 4.2.6.8 and 6.1.1.4'
P P 0.1023 0.0942 'International Tables Vol C Tables 4.2.6.8 and 6.1.1.4'
Fe Fe 0.3463 0.8444 'International Tables Vol C Tables 4.2.6.8 and 6.1.1.4'

loop_
_geom_angle_atom_site_label_1
_geom_angle_atom_site_label_2
_geom_angle_atom_site_label_3
_geom_angle
_geom_angle_site_symmetry_1
N3 Fe1 N8 178.63(12) .
N3 Fe1 C11 79.17(13) .
N8 Fe1 C11 99.48(13) .
N3 Fe1 C14 100.72(14) .
N8 Fe1 C14 79.00(14) .
C11 Fe1 C14 90.39(13) .
N3 Fe1 C1 79.48(13) .
N8 Fe1 C1 101.88(13) .
C11 Fe1 C1 158.62(15) .
C14 Fe1 C1 94.51(13) .
N3 Fe1 C22 101.27(13) .
N8 Fe1 C22 79.03(14) .
C11 Fe1 C22 93.82(13) .
C14 Fe1 C22 158.01(16) .
C1 Fe1 C22 89.39(13) .
N18 Fe2 N13 178.86(12) .
N18 Fe2 C40 80.06(15) .
N13 Fe2 C40 99.68(15) .
N18 Fe2 C27 99.96(13) .
N13 Fe2 C27 78.94(12) .
C40 Fe2 C27 93.35(13) .
N18 Fe2 C48 78.97(14) .
N13 Fe2 C48 101.31(13) .
C40 Fe2 C48 158.99(17) .
C27 Fe2 C48 91.41(13) .
N18 Fe2 C35 102.23(14) .
N13 Fe2 C35 78.87(14) .
C40 Fe2 C35 90.41(14) .
C27 Fe2 C35 157.81(15) .
C48 Fe2 C35 92.86(14) .
F4 P1 F5 91.0(2) .
F4 P1 F3 179.3(2) .
F5 P1 F3 89.10(18) .
F4 P1 F6 90.27(17) .
F5 P1 F6 90.71(18) .
F3 P1 F6 90.43(16) .
F4 P1 F2 89.64(17) .
F5 P1 F2 179.36(19) .
F3 P1 F2 90.26(15) .
F6 P1 F2 89.21(15) .
F4 P1 F1 90.36(17) .
F5 P1 F1 90.5(2) .
F3 P1 F1 88.94(17) .
F6 P1 F1 178.64(18) .
F2 P1 F1 89.59(17) .
F10 P2 F8 88.6(2) .
F10 P2 F7 90.2(2) .
F8 P2 F7 90.4(2) .
F10 P2 F9 177.6(2) .
F8 P2 F9 89.07(18) .
F7 P2 F9 90.3(2) .
F10 P2 F11 92.2(2) .
F8 P2 F11 178.8(2) .
F7 P2 F11 90.4(2) .
F9 P2 F11 90.2(2) .
F10 P2 F12 90.6(2) .
F8 P2 F12 89.10(17) .
F7 P2 F12 179.0(2) .
F9 P2 F12 88.9(2) .
F11 P2 F12 90.01(19) .
F18 P3 F13 177.4(3) .
F18 P3 F14 91.2(2) .
F13 P3 F14 88.7(3) .
F18 P3 F15 92.6(2) .
F13 P3 F15 90.0(2) .
F14 P3 F15 92.7(2) .
F18 P3 F17 88.0(2) .
F13 P3 F17 89.4(2) .
F14 P3 F17 89.32(19) .
F15 P3 F17 177.9(2) .
F18 P3 F16 90.1(2) .
F13 P3 F16 89.8(2) .
F14 P3 F16 177.0(2) .
F15 P3 F16 89.88(18) .
F17 P3 F16 88.08(17) .
F21 P4 F22 179.2(2) .
F21 P4 F24 90.5(2) .
F22 P4 F24 90.3(2) .
F21 P4 F20 88.85(19) .
F22 P4 F20 91.3(2) .
F24 P4 F20 89.82(19) .
F21 P4 F23 91.3(2) .
F22 P4 F23 88.5(2) .
F24 P4 F23 89.77(19) .
F20 P4 F23 179.6(2) .
F21 P4 F19 90.0(2) .
F22 P4 F19 89.2(2) .
F24 P4 F19 179.5(2) .
F20 P4 F19 90.19(19) .
F23 P4 F19 90.21(19) .
C1 N1 C2 111.4(3) .
C1 N1 C12 124.3(3) .
C2 N1 C12 124.2(3) .
C4 N2 C1 117.4(3) .
C4 N2 C3 131.5(3) .
C1 N2 C3 111.1(3) .
C8 N3 C4 118.2(3) .
C8 N3 Fe1 121.2(2) .
C4 N3 Fe1 120.6(2) .
C11 N4 C8 117.5(3) .
C11 N4 C9 111.3(3) .
C8 N4 C9 131.1(3) .
C11 N5 C10 110.9(3) .
C11 N5 C13 125.0(3) .
C10 N5 C13 123.9(3) .
C14 N6 C15 111.0(4) .
C14 N6 C25 125.6(3) .
C15 N6 C25 123.4(4) .
C16 N7 C17 131.4(4) .
C16 N7 C14 111.3(4) .
C17 N7 C14 117.4(3) .
C17 N8 C21 118.0(3) .
C17 N8 Fe1 121.1(2) .
C21 N8 Fe1 120.8(3) .
C22 N9 C23 111.3(4) .
C22 N9 C21 117.8(3) .
C23 N9 C21 130.9(4) .
C22 N10 C24 110.7(4) .
C22 N10 C26 124.9(3) .
C24 N10 C26 124.4(4) .
C27 N11 C28 110.8(3) .
C27 N11 C38 125.0(3) .
C28 N11 C38 124.0(3) .
C27 N12 C29 112.2(3) .
C27 N12 C30 117.0(3) .
C29 N12 C30 130.8(3) .
C30 N13 C34 118.2(3) .
C30 N13 Fe2 120.9(2) .
C34 N13 Fe2 120.9(2) .
C35 N14 C34 117.5(3) .
C35 N14 C36 111.6(4) .
C34 N14 C36 130.9(4) .
C35 N15 C37 110.4(4) .
C35 N15 C39 125.4(4) .
C37 N15 C39 124.2(4) .
C40 N16 C41 110.7(5) .
C40 N16 C51 124.5(4) .
C41 N16 C51 124.8(5) .
C43 N17 C40 117.6(3) .
C43 N17 C42 131.2(5) .
C40 N17 C42 111.2(5) .
C47 N18 C43 119.0(4) .
C47 N18 Fe2 121.4(2) .
C43 N18 Fe2 119.6(3) .
C48 N19 C47 117.5(3) .
C48 N19 C49 110.7(4) .
C47 N19 C49 131.7(4) .
C48 N20 C50 111.3(4) .
C48 N20 C52 125.0(3) .
C50 N20 C52 123.6(4) .
N1 C1 N2 103.4(3) .
N1 C1 Fe1 143.4(3) .
N2 C1 Fe1 113.1(2) .
C3 C2 N1 108.4(3) .
C2 C3 N2 105.6(3) .
N3 C4 C5 122.6(3) .
N3 C4 N2 109.4(3) .
C5 C4 N2 128.0(3) .
C4 C5 C6 117.7(4) .
C7 C6 C5 120.7(4) .
C6 C7 C8 118.1(4) .
N3 C8 C7 122.7(3) .
N3 C8 N4 108.9(3) .
C7 C8 N4 128.4(3) .
C10 C9 N4 105.8(4) .
C9 C10 N5 108.5(3) .
N5 C11 N4 103.5(3) .
N5 C11 Fe1 143.4(3) .
N4 C11 Fe1 113.1(2) .
N6 C14 N7 103.7(3) .
N6 C14 Fe1 143.0(3) .
N7 C14 Fe1 113.3(2) .
C16 C15 N6 108.2(4) .
C15 C16 N7 105.9(4) .
N8 C17 C18 122.7(4) .
N8 C17 N7 109.1(3) .
C18 C17 N7 128.2(4) .
C19 C18 C17 117.7(5) .
C18 C19 C20 121.4(4) .
C19 C20 C21 117.8(4) .
N8 C21 C20 122.4(4) .
N8 C21 N9 109.0(3) .
C20 C21 N9 128.6(4) .
N10 C22 N9 103.7(3) .
N10 C22 Fe1 142.8(3) .
N9 C22 Fe1 113.4(3) .
C24 C23 N9 106.1(4) .
C23 C24 N10 108.2(4) .
N11 C27 N12 103.3(3) .
N11 C27 Fe2 142.7(3) .
N12 C27 Fe2 114.0(2) .
C29 C28 N11 108.4(3) .
C28 C29 N12 105.3(3) .
N13 C30 C31 122.9(3) .
N13 C30 N12 109.1(3) .
C31 C30 N12 128.0(3) .
C30 C31 C32 118.0(4) .
C31 C32 C33 120.5(4) .
C34 C33 C32 117.6(4) .
N13 C34 C33 122.9(4) .
N13 C34 N14 109.0(3) .
C33 C34 N14 128.1(3) .
N15 C35 N14 103.9(3) .
N15 C35 Fe2 142.4(3) .
N14 C35 Fe2 113.6(3) .
C37 C36 N14 105.7(4) .
C36 C37 N15 108.5(4) .
N16 C40 N17 103.7(3) .
N16 C40 Fe2 143.3(3) .
N17 C40 Fe2 112.9(3) .
C42 C41 N16 108.8(4) .
C41 C42 N17 105.5(5) .
N18 C43 C44 121.6(5) .
N18 C43 N17 109.8(3) .
C44 C43 N17 128.6(4) .
C43 C44 C45 117.7(5) .
C46 C45 C44 122.0(5) .
C47 C46 C45 116.8(5) .
N18 C47 C46 123.0(4) .
N18 C47 N19 108.8(3) .
C46 C47 N19 128.2(4) .
N20 C48 N19 103.6(3) .
N20 C48 Fe2 143.2(3) .
N19 C48 Fe2 113.2(2) .
C50 C49 N19 106.2(4) .
C49 C50 N20 108.1(4) .
N21 C53 C54 177(2) .
C54 C54 C53 95(3) 3_776

loop_
_geom_bond_atom_site_label_1
_geom_bond_atom_site_label_2
_geom_bond_distance
_geom_bond_site_symmetry_2
Fe1 N3 1.919(3) .
Fe1 N8 1.930(3) .
Fe1 C11 1.965(3) .
Fe1 C14 1.965(3) .
Fe1 C1 1.966(3) .
Fe1 C22 1.970(3) .
Fe2 N18 1.928(3) .
Fe2 N13 1.931(3) .
Fe2 C40 1.960(3) .
Fe2 C27 1.960(3) .
Fe2 C48 1.964(3) .
Fe2 C35 1.966(4) .
P1 F4 1.585(3) .
P1 F5 1.597(3) .
P1 F3 1.597(3) .
P1 F6 1.599(3) .
P1 F2 1.600(3) .
P1 F1 1.606(3) .
P2 F10 1.581(3) .
P2 F8 1.585(3) .
P2 F7 1.586(3) .
P2 F9 1.587(3) .
P2 F11 1.589(3) .
P2 F12 1.604(3) .
P3 F18 1.556(3) .
P3 F13 1.561(3) .
P3 F14 1.563(3) .
P3 F15 1.584(3) .
P3 F17 1.594(3) .
P3 F16 1.595(3) .
P4 F21 1.562(3) .
P4 F22 1.576(3) .
P4 F24 1.585(3) .
P4 F20 1.589(3) .
P4 F23 1.595(3) .
P4 F19 1.599(3) .
N1 C1 1.345(4) .
N1 C2 1.396(5) .
N1 C12 1.472(5) .
N2 C4 1.392(4) .
N2 C1 1.392(4) .
N2 C3 1.405(4) .
N3 C8 1.355(4) .
N3 C4 1.358(4) .
N4 C11 1.391(4) .
N4 C8 1.392(4) .
N4 C9 1.399(4) .
N5 C11 1.348(4) .
N5 C10 1.402(5) .
N5 C13 1.474(5) .
N6 C14 1.341(4) .
N6 C15 1.401(6) .
N6 C25 1.464(5) .
N7 C16 1.389(5) .
N7 C17 1.393(5) .
N7 C14 1.396(5) .
N8 C17 1.350(5) .
N8 C21 1.358(4) .
N9 C22 1.383(5) .
N9 C23 1.391(5) .
N9 C21 1.393(5) .
N10 C22 1.345(5) .
N10 C24 1.403(6) .
N10 C26 1.471(6) .
N11 C27 1.351(4) .
N11 C28 1.397(5) .
N11 C38 1.476(4) .
N12 C27 1.381(4) .
N12 C29 1.388(4) .
N12 C30 1.403(4) .
N13 C30 1.351(4) .
N13 C34 1.352(4) .
N14 C35 1.381(5) .
N14 C34 1.397(5) .
N14 C36 1.398(5) .
N15 C35 1.357(5) .
N15 C37 1.402(6) .
N15 C39 1.459(6) .
N16 C40 1.346(5) .
N16 C41 1.405(7) .
N16 C51 1.459(7) .
N17 C43 1.390(6) .
N17 C40 1.397(5) .
N17 C42 1.404(6) .
N18 C47 1.347(5) .
N18 C43 1.365(5) .
N19 C48 1.393(5) .
N19 C47 1.395(5) .
N19 C49 1.397(5) .
N20 C48 1.346(4) .
N20 C50 1.393(5) .
N20 C52 1.466(6) .
N21 C53 1.04(2) .
C2 C3 1.328(6) .
C4 C5 1.389(5) .
C5 C6 1.393(6) .
C6 C7 1.380(6) .
C7 C8 1.388(5) .
C9 C10 1.325(6) .
C15 C16 1.334(7) .
C17 C18 1.389(6) .
C18 C19 1.368(7) .
C19 C20 1.380(7) .
C20 C21 1.382(5) .
C23 C24 1.322(7) .
C28 C29 1.335(5) .
C30 C31 1.384(5) .
C31 C32 1.387(5) .
C32 C33 1.395(6) .
C33 C34 1.387(5) .
C36 C37 1.333(7) .
C41 C42 1.328(9) .
C43 C44 1.384(7) .
C44 C45 1.385(8) .
C45 C46 1.385(8) .
C46 C47 1.384(6) .
C49 C50 1.330(7) .
C53 C54 1.55(5) .
C54 C54 1.24(4) 3_776
